data_7042268
loop_
_publ_author_name
'Schwamm, R. J.'
'Coles, M. P.'
'Fitchett, C. M.'

_publ_section_title
;
 Neutral and cationic bismuth compounds supported by
 bis(amidodimethyl)disiloxane ligands.
;
_journal_issue 12
_journal_name_full 'Dalton transactions (Cambridge, England : 2003)'
_journal_page_first 4066
_journal_page_last 4074
_journal_paper_doi 10.1039/c7dt00230k
_journal_volume 46
_journal_year 2017
_chemical_formula_moiety 'C28 H46 Al Bi Cl4 N2 O Si2, C7 H8'
_chemical_formula_sum 'C35 H54 Al Bi Cl4 N2 O Si2'
_chemical_formula_weight 952.74
_chemical_name_systematic
;
 ?
;
_space_group_crystal_system triclinic
_space_group_IT_number 2
_space_group_name_Hall '-P 1'
_space_group_name_H-M_alt 'P -1'
_symmetry_space_group_name_Hall '-P 1'
_symmetry_space_group_name_H-M 'P -1'
_atom_sites_solution_hydrogens geom
_atom_sites_solution_primary heavy
_audit_creation_date 2013-08-05
_audit_creation_method
;
  Olex2 1.2-beta
  (compiled Apr 23 2013 17:54:37, GUI svn.r4466)
;
_audit_update_record
;
2017-01-19 deposited with the CCDC.
2017-03-01 downloaded from the CCDC.
;
_cell_angle_alpha 87.1030(13)
_cell_angle_beta 88.7719(13)
_cell_angle_gamma 75.1549(15)
_cell_formula_units_Z 2
_cell_length_a 10.53512(18)
_cell_length_b 10.83490(18)
_cell_length_c 18.5054(3)
_cell_measurement_reflns_used 65467
_cell_measurement_temperature 120.01(10)
_cell_measurement_theta_max 40.9060
_cell_measurement_theta_min 2.8940
_cell_volume 2039.14(6)
_computing_cell_refinement
;
CrysAlisPro, Agilent Technologies,
Version 1.171.36.28 (release 01-02-2013 CrysAlis171 .NET)
(compiled Feb  1 2013,16:14:44)
;
_computing_data_collection
;
CrysAlisPro, Agilent Technologies,
Version 1.171.36.28 (release 01-02-2013 CrysAlis171 .NET)
(compiled Feb  1 2013,16:14:44)
;
_computing_data_reduction
;
CrysAlisPro, Agilent Technologies,
Version 1.171.36.28 (release 01-02-2013 CrysAlis171 .NET)
(compiled Feb  1 2013,16:14:44)
;
_computing_molecular_graphics
;
O. V. Dolomanov, L. J. Bourhis, R. J. Gildea, J. A. K. Howard and H. Puschmann,
OLEX2: a complete structure solution, refinement and analysis program.
J. Appl. Cryst. (2009). 42, 339-341.
;
_computing_publication_material
;
O. V. Dolomanov, L. J. Bourhis, R. J. Gildea, J. A. K. Howard and H. Puschmann,
OLEX2: a complete structure solution, refinement and analysis program.
J. Appl. Cryst. (2009). 42, 339-341.
;
_computing_structure_refinement
;
SHELXL, G.M. Sheldrick, Acta Cryst.
(2008). A64, 112-122
;
_computing_structure_solution
;
XS, G.M. Sheldrick, Acta Cryst.
(2008). A64, 112-122
;
_diffrn_ambient_temperature 120.01(10)
_diffrn_detector_area_resol_mean 10.6501
_diffrn_measured_fraction_theta_full 0.9996
_diffrn_measured_fraction_theta_max 0.9807
_diffrn_measurement_details
;
#__ type_ start__ end____ width___ exp.time_
  1 omega   15.00  103.00   1.0000   20.0000
omega____ theta____ kappa____ phi______ frames
    -       40.0853   37.0000 -120.0000 88

#__ type_ start__ end____ width___ exp.time_
  2 omega  -36.00   66.00   1.0000   20.0000
omega____ theta____ kappa____ phi______ frames
    -       40.0853  -37.0000   60.0000 102

#__ type_ start__ end____ width___ exp.time_
  3 omega  -36.00   73.00   1.0000   20.0000
omega____ theta____ kappa____ phi______ frames
    -       40.0853  -77.0000    0.0000 109

#__ type_ start__ end____ width___ exp.time_
  4 omega   27.00   81.00   1.0000   20.0000
omega____ theta____ kappa____ phi______ frames
    -       40.0853  -99.0000  120.0000 54

#__ type_ start__ end____ width___ exp.time_
  5 omega   37.00  128.00   1.0000   20.0000
omega____ theta____ kappa____ phi______ frames
    -       40.0853 -178.0000   30.0000 91

#__ type_ start__ end____ width___ exp.time_
  6 omega  -99.00  -60.00   1.0000   20.0000
omega____ theta____ kappa____ phi______ frames
    -      -41.0228  -77.0000   30.0000 39

#__ type_ start__ end____ width___ exp.time_
  7 omega  -85.00  -59.00   1.0000   20.0000
omega____ theta____ kappa____ phi______ frames
    -      -41.0228  -57.0000 -120.0000 26

#__ type_ start__ end____ width___ exp.time_
  8 omega -128.00  -94.00   1.0000   20.0000
omega____ theta____ kappa____ phi______ frames
    -      -41.0228 -178.0000   90.0000 34

#__ type_ start__ end____ width___ exp.time_
  9 omega    6.00  119.00   1.0000   20.0000
omega____ theta____ kappa____ phi______ frames
    -       40.0853   77.0000   90.0000 113

#__ type_ start__ end____ width___ exp.time_
 10 omega    6.00  119.00   1.0000   20.0000
omega____ theta____ kappa____ phi______ frames
    -       40.0853   77.0000  150.0000 113

#__ type_ start__ end____ width___ exp.time_
 11 omega   10.00  114.00   1.0000   20.0000
omega____ theta____ kappa____ phi______ frames
    -       40.0853   57.0000  -90.0000 104

#__ type_ start__ end____ width___ exp.time_
 12 omega    6.00  119.00   1.0000   20.0000
omega____ theta____ kappa____ phi______ frames
    -       40.0853   77.0000  -30.0000 113

#__ type_ start__ end____ width___ exp.time_
 13 omega  -71.00   33.00   1.0000   20.0000
omega____ theta____ kappa____ phi______ frames
    -      -41.0228   57.0000 -120.0000 104

#__ type_ start__ end____ width___ exp.time_
 14 omega -131.00  -57.00   1.0000   20.0000
omega____ theta____ kappa____ phi______ frames
    -      -41.0228 -178.0000 -120.0000 74

#__ type_ start__ end____ width___ exp.time_
 15 omega   10.00  114.00   1.0000   20.0000
omega____ theta____ kappa____ phi______ frames
    -       40.0853   57.0000   60.0000 104

#__ type_ start__ end____ width___ exp.time_
 16 omega -129.00  -57.00   1.0000   20.0000
omega____ theta____ kappa____ phi______ frames
    -      -41.0228  178.0000 -180.0000 72

#__ type_ start__ end____ width___ exp.time_
 17 omega -129.00  -55.00   1.0000   20.0000
omega____ theta____ kappa____ phi______ frames
    -      -41.0228  178.0000  -30.0000 74
;
_diffrn_measurement_device_type 'SuperNova, Dual, Cu at zero, Atlas'
_diffrn_measurement_method '\w scans'
_diffrn_orient_matrix_UB_11 0.0527368000
_diffrn_orient_matrix_UB_12 0.0241675000
_diffrn_orient_matrix_UB_13 -0.0136749000
_diffrn_orient_matrix_UB_21 0.0454659000
_diffrn_orient_matrix_UB_22 -0.0531605000
_diffrn_orient_matrix_UB_23 0.0166465000
_diffrn_orient_matrix_UB_31 0.0018628000
_diffrn_orient_matrix_UB_32 -0.0344463000
_diffrn_orient_matrix_UB_33 -0.0317632000
_diffrn_radiation_monochromator mirror
_diffrn_radiation_type 'Mo K\a'
_diffrn_radiation_wavelength 0.7107
_diffrn_reflns_av_R_equivalents 0.0279
_diffrn_reflns_av_unetI/netI 0.0168
_diffrn_reflns_Laue_measured_fraction_full 0.999
_diffrn_reflns_Laue_measured_fraction_max 0.999
_diffrn_reflns_limit_h_max 14
_diffrn_reflns_limit_h_min -14
_diffrn_reflns_limit_k_max 15
_diffrn_reflns_limit_k_min -15
_diffrn_reflns_limit_l_max 26
_diffrn_reflns_limit_l_min -26
_diffrn_reflns_number 73699
_diffrn_reflns_point_group_measured_fraction_full 0.999
_diffrn_reflns_point_group_measured_fraction_max 0.999
_diffrn_reflns_theta_full 25.242
_diffrn_reflns_theta_max 30.000
_diffrn_reflns_theta_min 2.603
_diffrn_source 'SuperNova (Mo) X-ray Source'
_exptl_absorpt_coefficient_mu 4.695
_exptl_absorpt_correction_T_max 0.4429
_exptl_absorpt_correction_T_min 0.3429
_exptl_absorpt_correction_type multi-scan
_exptl_absorpt_process_details
;
SADABS-2008/1 (Bruker,2008) was used for absorption correction.
wR2(int) was 0.0549 before and 0.0463 after correction.
The Ratio of minimum to maximum transmission is 0.7742.
The \l/2 correction factor is 0.0015.
;
_exptl_crystal_colour red
_exptl_crystal_colour_primary red
_exptl_crystal_density_diffrn 1.552
_exptl_crystal_description block
_exptl_crystal_F_000 956
_exptl_crystal_size_max 0.46
_exptl_crystal_size_mid 0.31
_exptl_crystal_size_min 0.22
_refine_diff_density_max 0.996
_refine_diff_density_min -0.553
_refine_diff_density_rms 0.067
_refine_ls_extinction_method none
_refine_ls_goodness_of_fit_ref 1.134
_refine_ls_hydrogen_treatment constr
_refine_ls_matrix_type full
_refine_ls_number_parameters 428
_refine_ls_number_reflns 11894
_refine_ls_number_restraints 0
_refine_ls_restrained_S_all 1.134
_refine_ls_R_factor_all 0.0163
_refine_ls_R_factor_gt 0.0153
_refine_ls_shift/su_max 0.005
_refine_ls_shift/su_mean 0.000
_refine_ls_structure_factor_coef Fsqd
_refine_ls_weighting_details
;
 w=1/[\s^2^(Fo^2^)+(0.0179P)^2^+0.5770P]
 where P=(Fo^2^+2Fc^2^)/3
;
_refine_ls_weighting_scheme calc
_refine_ls_wR_factor_gt 0.0384
_refine_ls_wR_factor_ref 0.0387
_reflns_Friedel_coverage 0.000
_reflns_number_gt 11491
_reflns_number_total 11894
_reflns_threshold_expression 'I > 2\s(I)'
_cod_data_source_file c7dt00230k2.cif
_cod_data_source_block Compound-3c-55mc2
_cod_depositor_comments 'Adding full bibliography for 7042266--7042269.cif.'
_cod_database_code 7042268
_chemical_oxdiff_formula c28h46n2o1si2al1cl4bi1
_reflns_odcompleteness_completeness 99.96
_reflns_odcompleteness_iscentric 1
_reflns_odcompleteness_theta 40.15
_olex2_refinement_description
;
1. Fixed Uiso
 At 1.2 times of:
  All C(H) groups
 At 1.5 times of:
  All C(H,H,H) groups
2.a Ternary CH refined with riding coordinates:
 C7(H7), C10(H10), C23(H23), C26(H26)
2.b Aromatic/amide H refined with riding coordinates:
 C3(H3), C4(H4), C5(H5), C19(H19), C20(H20), C21(H21), C30(H30), C31(H31),
 C32(H32), C33(H33), C34(H34)
2.c Idealised Me refined as rotating group:
 C8(H8A,H8B,H8C), C9(H9A,H9B,H9C), C11(H11A,H11B,H11C), C12(H12A,H12B,H12C),
 C13(H13A,H13B,H13C), C14(H14A,H14B,H14C), C15(H15A,H15B,H15C), C16(H16A,H16B,
 H16C), C24(H24A,H24B,H24C), C25(H25A,H25B,H25C), C27(H27A,H27B,H27C), C28(H28A,
 H28B,H28C), C35(H35A,H35B,H35C)
;

loop_
_space_group_symop_operation_xyz
'x, y, z'
'-x, -y, -z'

loop_
_atom_site_label
_atom_site_type_symbol
_atom_site_fract_x
_atom_site_fract_y
_atom_site_fract_z
_atom_site_U_iso_or_equiv
_atom_site_adp_type
_atom_site_occupancy
_atom_site_site_symmetry_order
_atom_site_calc_flag
_atom_site_refinement_flags_posn
_atom_site_refinement_flags_adp
Bi1 Bi 0.71787(2) 0.75403(2) 0.73245(2) 0.01726(2) Uani 1 1 d . .
Cl1 Cl 0.98696(4) 0.56588(4) 0.75890(2) 0.02533(7) Uani 1 1 d . .
Cl2 Cl 1.22017(5) 0.32069(4) 0.67722(2) 0.03735(10) Uani 1 1 d . .
Cl3 Cl 0.95809(5) 0.25134(5) 0.77647(3) 0.04302(11) Uani 1 1 d . .
Cl4 Cl 1.20695(4) 0.34627(4) 0.86485(2) 0.03390(9) Uani 1 1 d . .
Si1 Si 0.68748(4) 0.62541(4) 0.90000(2) 0.01817(7) Uani 1 1 d . .
Si2 Si 0.54517(4) 0.53910(4) 0.77651(2) 0.01873(7) Uani 1 1 d . .
Al1 Al 1.09481(5) 0.36423(5) 0.76925(3) 0.02272(9) Uani 1 1 d . .
O1 O 0.65217(11) 0.53228(10) 0.84050(5) 0.02004(19) Uani 1 1 d . .
N1 N 0.69317(12) 0.76118(12) 0.84594(6) 0.0183(2) Uani 1 1 d . .
N2 N 0.58886(12) 0.64143(12) 0.70877(6) 0.0183(2) Uani 1 1 d . .
C1 C 0.68996(14) 0.88880(13) 0.86671(7) 0.0178(2) Uani 1 1 d . .
C2 C 0.56738(14) 0.98089(14) 0.86843(7) 0.0191(3) Uani 1 1 d . .
C3 C 0.56562(15) 1.10796(14) 0.87918(8) 0.0220(3) Uani 1 1 d . .
H3 H 0.4859 1.1696 0.8791 0.026 Uiso 1 1 calc R U
C4 C 0.68108(16) 1.14375(15) 0.88998(8) 0.0238(3) Uani 1 1 d . .
H4 H 0.6785 1.2290 0.8963 0.029 Uiso 1 1 calc R U
C5 C 0.79973(15) 1.05235(15) 0.89136(8) 0.0227(3) Uani 1 1 d . .
H5 H 0.8763 1.0767 0.9000 0.027 Uiso 1 1 calc R U
C6 C 0.80735(14) 0.92388(14) 0.88003(8) 0.0198(3) Uani 1 1 d . .
C7 C 0.43794(14) 0.94583(15) 0.85965(8) 0.0213(3) Uani 1 1 d . .
H7 H 0.4570 0.8524 0.8596 0.026 Uiso 1 1 calc R U
C8 C 0.37257(16) 0.99963(18) 0.78788(9) 0.0282(3) Uani 1 1 d . .
H8A H 0.3601 1.0907 0.7846 0.042 Uiso 1 1 calc R U
H8B H 0.2890 0.9799 0.7854 0.042 Uiso 1 1 calc R U
H8C H 0.4276 0.9621 0.7486 0.042 Uiso 1 1 calc R U
C9 C 0.34322(16) 0.98995(18) 0.92292(9) 0.0289(3) Uani 1 1 d . .
H9A H 0.3871 0.9601 0.9678 0.043 Uiso 1 1 calc R U
H9B H 0.2682 0.9557 0.9194 0.043 Uiso 1 1 calc R U
H9C H 0.3152 1.0816 0.9211 0.043 Uiso 1 1 calc R U
C10 C 0.94078(15) 0.82888(15) 0.88059(9) 0.0237(3) Uani 1 1 d . .
H10 H 0.9278 0.7444 0.8721 0.028 Uiso 1 1 calc R U
C11 C 1.02958(17) 0.86206(18) 0.82002(11) 0.0325(4) Uani 1 1 d . .
H11A H 0.9894 0.8610 0.7740 0.049 Uiso 1 1 calc R U
H11B H 1.1132 0.8003 0.8216 0.049 Uiso 1 1 calc R U
H11C H 1.0417 0.9456 0.8265 0.049 Uiso 1 1 calc R U
C12 C 1.00785(19) 0.82091(19) 0.95414(10) 0.0347(4) Uani 1 1 d . .
H12A H 1.0266 0.9012 0.9623 0.052 Uiso 1 1 calc R U
H12B H 1.0882 0.7546 0.9543 0.052 Uiso 1 1 calc R U
H12C H 0.9506 0.8020 0.9918 0.052 Uiso 1 1 calc R U
C13 C 0.84426(16) 0.54035(17) 0.94272(9) 0.0268(3) Uani 1 1 d . .
H13A H 0.8350 0.4623 0.9665 0.040 Uiso 1 1 calc R U
H13B H 0.8675 0.5933 0.9776 0.040 Uiso 1 1 calc R U
H13C H 0.9119 0.5212 0.9063 0.040 Uiso 1 1 calc R U
C14 C 0.56047(16) 0.66722(16) 0.97218(8) 0.0258(3) Uani 1 1 d . .
H14A H 0.4749 0.6916 0.9508 0.039 Uiso 1 1 calc R U
H14B H 0.5745 0.7371 0.9980 0.039 Uiso 1 1 calc R U
H14C H 0.5664 0.5946 1.0050 0.039 Uiso 1 1 calc R U
C15 C 0.56259(18) 0.38065(16) 0.73965(9) 0.0280(3) Uani 1 1 d . .
H15A H 0.6540 0.3400 0.7326 0.042 Uiso 1 1 calc R U
H15B H 0.5181 0.3904 0.6942 0.042 Uiso 1 1 calc R U
H15C H 0.5248 0.3290 0.7730 0.042 Uiso 1 1 calc R U
C16 C 0.37901(15) 0.60172(17) 0.81595(9) 0.0255(3) Uani 1 1 d . .
H16A H 0.3697 0.5523 0.8593 0.038 Uiso 1 1 calc R U
H16B H 0.3139 0.5959 0.7817 0.038 Uiso 1 1 calc R U
H16C H 0.3675 0.6894 0.8272 0.038 Uiso 1 1 calc R U
C17 C 0.56674(15) 0.64279(14) 0.63155(8) 0.0199(3) Uani 1 1 d . .
C18 C 0.66761(16) 0.57778(15) 0.58544(8) 0.0232(3) Uani 1 1 d . .
C19 C 0.64844(17) 0.59295(17) 0.51056(8) 0.0285(3) Uani 1 1 d . .
H19 H 0.7147 0.5510 0.4798 0.034 Uiso 1 1 calc R U
C20 C 0.53352(18) 0.66875(18) 0.48135(9) 0.0297(3) Uani 1 1 d . .
H20 H 0.5239 0.6800 0.4314 0.036 Uiso 1 1 calc R U
C21 C 0.43273(16) 0.72799(17) 0.52692(9) 0.0265(3) Uani 1 1 d . .
H21 H 0.3545 0.7770 0.5071 0.032 Uiso 1 1 calc R U
C22 C 0.44605(15) 0.71571(15) 0.60209(8) 0.0215(3) Uani 1 1 d . .
C23 C 0.79720(16) 0.49190(16) 0.61236(8) 0.0261(3) Uani 1 1 d . .
H23 H 0.7955 0.4893 0.6654 0.031 Uiso 1 1 calc R U
C24 C 0.8180(2) 0.35486(18) 0.58780(10) 0.0382(4) Uani 1 1 d . .
H24A H 0.7458 0.3216 0.6044 0.057 Uiso 1 1 calc R U
H24B H 0.8983 0.3022 0.6077 0.057 Uiso 1 1 calc R U
H24C H 0.8229 0.3551 0.5359 0.057 Uiso 1 1 calc R U
C25 C 0.91180(18) 0.5472(2) 0.58605(10) 0.0360(4) Uani 1 1 d . .
H25A H 0.9113 0.5562 0.5342 0.054 Uiso 1 1 calc R U
H25B H 0.9933 0.4905 0.6017 0.054 Uiso 1 1 calc R U
H25C H 0.9023 0.6293 0.6058 0.054 Uiso 1 1 calc R U
C26 C 0.32690(15) 0.77104(15) 0.64868(8) 0.0231(3) Uani 1 1 d . .
H26 H 0.3560 0.7701 0.6987 0.028 Uiso 1 1 calc R U
C27 C 0.25347(17) 0.90822(17) 0.62601(10) 0.0304(3) Uani 1 1 d . .
H27A H 0.3129 0.9622 0.6259 0.046 Uiso 1 1 calc R U
H27B H 0.1829 0.9385 0.6595 0.046 Uiso 1 1 calc R U
H27C H 0.2186 0.9100 0.5783 0.046 Uiso 1 1 calc R U
C28 C 0.23239(18) 0.68427(19) 0.64625(10) 0.0318(4) Uani 1 1 d . .
H28A H 0.1982 0.6885 0.5983 0.048 Uiso 1 1 calc R U
H28B H 0.1613 0.7124 0.6798 0.048 Uiso 1 1 calc R U
H28C H 0.2787 0.5978 0.6592 0.048 Uiso 1 1 calc R U
C29 C 0.81456(19) 0.92115(18) 0.56760(10) 0.0340(4) Uani 1 1 d . .
C30 C 0.68193(19) 0.92942(18) 0.56392(10) 0.0338(4) Uani 1 1 d . .
H30 H 0.6508 0.8883 0.5279 0.041 Uiso 1 1 calc R U
C31 C 0.59464(18) 0.99824(19) 0.61319(12) 0.0388(4) Uani 1 1 d . .
H31 H 0.5053 1.0047 0.6091 0.047 Uiso 1 1 calc R U
C32 C 0.6384(2) 1.05717(18) 0.66807(12) 0.0424(5) Uani 1 1 d . .
H32 H 0.5792 1.1030 0.7011 0.051 Uiso 1 1 calc R U
C33 C 0.7706(2) 1.0478(2) 0.67375(11) 0.0439(5) Uani 1 1 d . .
H33 H 0.8012 1.0868 0.7109 0.053 Uiso 1 1 calc R U
C34 C 0.85823(19) 0.9800(2) 0.62396(12) 0.0416(5) Uani 1 1 d . .
H34 H 0.9475 0.9738 0.6282 0.050 Uiso 1 1 calc R U
C35 C 0.9114(3) 0.8529(3) 0.51273(14) 0.0611(8) Uani 1 1 d . .
H35A H 0.8685 0.8078 0.4819 0.092 Uiso 1 1 calc R U
H35B H 0.9826 0.7933 0.5372 0.092 Uiso 1 1 calc R U
H35C H 0.9450 0.9141 0.4841 0.092 Uiso 1 1 calc R U

loop_
_atom_site_aniso_label
_atom_site_aniso_U_11
_atom_site_aniso_U_22
_atom_site_aniso_U_33
_atom_site_aniso_U_23
_atom_site_aniso_U_13
_atom_site_aniso_U_12
Bi1 0.01969(3) 0.01677(3) 0.01556(3) -0.00065(2) 0.00018(2) -0.00515(2)
Cl1 0.02393(16) 0.02141(16) 0.02868(17) -0.00261(13) 0.00019(13) -0.00198(13)
Cl2 0.0397(2) 0.0329(2) 0.0319(2) -0.00098(16) 0.00904(17) 0.00364(18)
Cl3 0.0457(3) 0.0375(2) 0.0532(3) 0.0076(2) -0.0089(2) -0.0254(2)
Cl4 0.0346(2) 0.0322(2) 0.0320(2) -0.00197(16) -0.01034(16) -0.00232(16)
Si1 0.02101(18) 0.01804(18) 0.01523(16) -0.00044(13) -0.00176(13) -0.00449(14)
Si2 0.02230(18) 0.01780(18) 0.01690(17) -0.00012(13) -0.00171(14) -0.00660(15)
Al1 0.0232(2) 0.0194(2) 0.0252(2) -0.00062(17) -0.00075(17) -0.00479(17)
O1 0.0256(5) 0.0175(5) 0.0170(4) -0.0002(4) -0.0034(4) -0.0052(4)
N1 0.0213(5) 0.0168(5) 0.0166(5) -0.0017(4) -0.0012(4) -0.0045(4)
N2 0.0201(5) 0.0190(6) 0.0161(5) -0.0012(4) -0.0018(4) -0.0055(4)
C1 0.0213(6) 0.0166(6) 0.0152(6) -0.0007(5) -0.0006(5) -0.0045(5)
C2 0.0205(6) 0.0194(6) 0.0170(6) -0.0001(5) -0.0004(5) -0.0045(5)
C3 0.0240(7) 0.0190(7) 0.0216(7) -0.0016(5) 0.0010(5) -0.0026(5)
C4 0.0310(8) 0.0181(7) 0.0231(7) -0.0028(5) 0.0011(6) -0.0078(6)
C5 0.0256(7) 0.0225(7) 0.0221(7) -0.0031(5) -0.0001(5) -0.0096(6)
C6 0.0199(6) 0.0218(7) 0.0175(6) -0.0018(5) 0.0001(5) -0.0049(5)
C7 0.0192(6) 0.0207(7) 0.0235(7) -0.0010(5) -0.0004(5) -0.0040(5)
C8 0.0248(7) 0.0345(9) 0.0247(7) -0.0013(6) -0.0032(6) -0.0062(6)
C9 0.0237(7) 0.0353(9) 0.0269(8) 0.0003(6) 0.0048(6) -0.0068(6)
C10 0.0205(7) 0.0231(7) 0.0275(7) -0.0032(6) -0.0036(5) -0.0048(6)
C11 0.0232(7) 0.0312(9) 0.0425(10) -0.0051(7) 0.0057(7) -0.0057(7)
C12 0.0326(9) 0.0331(9) 0.0364(9) -0.0020(7) -0.0136(7) -0.0038(7)
C13 0.0269(7) 0.0287(8) 0.0230(7) 0.0030(6) -0.0060(6) -0.0040(6)
C14 0.0297(8) 0.0277(8) 0.0195(7) -0.0004(6) 0.0030(6) -0.0068(6)
C15 0.0393(9) 0.0220(7) 0.0252(7) -0.0021(6) -0.0049(6) -0.0117(7)
C16 0.0236(7) 0.0309(8) 0.0232(7) 0.0018(6) 0.0007(5) -0.0096(6)
C17 0.0241(7) 0.0206(7) 0.0161(6) -0.0008(5) -0.0021(5) -0.0077(5)
C18 0.0262(7) 0.0240(7) 0.0189(6) -0.0027(5) -0.0009(5) -0.0050(6)
C19 0.0333(8) 0.0330(9) 0.0176(7) -0.0045(6) 0.0006(6) -0.0048(7)
C20 0.0353(8) 0.0365(9) 0.0166(7) -0.0011(6) -0.0044(6) -0.0076(7)
C21 0.0278(7) 0.0296(8) 0.0214(7) 0.0009(6) -0.0071(6) -0.0061(6)
C22 0.0237(7) 0.0223(7) 0.0193(6) -0.0002(5) -0.0027(5) -0.0074(6)
C23 0.0273(7) 0.0283(8) 0.0189(7) -0.0040(6) 0.0003(5) 0.0004(6)
C24 0.0463(11) 0.0315(9) 0.0294(9) -0.0101(7) -0.0057(8) 0.0056(8)
C25 0.0271(8) 0.0525(12) 0.0251(8) -0.0032(7) 0.0042(6) -0.0042(8)
C26 0.0214(7) 0.0268(7) 0.0206(7) -0.0001(5) -0.0031(5) -0.0056(6)
C27 0.0264(8) 0.0294(8) 0.0326(8) 0.0018(6) -0.0053(6) -0.0023(6)
C28 0.0292(8) 0.0408(10) 0.0292(8) -0.0025(7) -0.0005(6) -0.0156(7)
C29 0.0353(9) 0.0293(9) 0.0309(8) 0.0096(7) 0.0078(7) 0.0010(7)
C30 0.0400(9) 0.0309(9) 0.0323(9) 0.0064(7) -0.0095(7) -0.0130(7)
C31 0.0235(8) 0.0364(10) 0.0534(12) 0.0138(8) 0.0018(8) -0.0052(7)
C32 0.0547(12) 0.0231(8) 0.0458(11) -0.0003(8) 0.0182(9) -0.0055(8)
C33 0.0685(14) 0.0346(10) 0.0378(10) 0.0033(8) -0.0078(10) -0.0300(10)
C34 0.0278(8) 0.0502(12) 0.0495(11) 0.0217(9) -0.0089(8) -0.0185(8)
C35 0.0652(16) 0.0500(14) 0.0486(13) 0.0175(10) 0.0267(12) 0.0148(12)

loop_
_atom_type_symbol
_atom_type_description
_atom_type_scat_dispersion_real
_atom_type_scat_dispersion_imag
_atom_type_scat_source
C C 0.0033 0.0016 'International Tables Vol C Tables 4.2.6.8 and 6.1.1.4'
H H 0.0000 0.0000 'International Tables Vol C Tables 4.2.6.8 and 6.1.1.4'
Al Al 0.0645 0.0514 'International Tables Vol C Tables 4.2.6.8 and 6.1.1.4'
Bi Bi -4.1077 10.2566 'International Tables Vol C Tables 4.2.6.8 and 6.1.1.4'
Cl Cl 0.1484 0.1585 'International Tables Vol C Tables 4.2.6.8 and 6.1.1.4'
N N 0.0061 0.0033 'International Tables Vol C Tables 4.2.6.8 and 6.1.1.4'
O O 0.0106 0.0060 'International Tables Vol C Tables 4.2.6.8 and 6.1.1.4'
Si Si 0.0817 0.0704 'International Tables Vol C Tables 4.2.6.8 and 6.1.1.4'

loop_
_geom_angle_atom_site_label_1
_geom_angle_atom_site_label_2
_geom_angle_atom_site_label_3
_geom_angle
N1 Bi1 Cl1 87.92(3)
N2 Bi1 Cl1 105.96(3)
N2 Bi1 N1 100.28(5)
Al1 Cl1 Bi1 145.44(2)
O1 Si1 N1 101.76(6)
O1 Si1 C13 107.86(7)
O1 Si1 C14 113.18(7)
N1 Si1 C13 115.07(7)
N1 Si1 C14 110.53(7)
C13 Si1 C14 108.41(8)
O1 Si2 N2 103.68(6)
O1 Si2 C15 111.06(7)
O1 Si2 C16 107.60(7)
N2 Si2 C15 108.94(7)
N2 Si2 C16 114.05(7)
C15 Si2 C16 111.26(8)
Cl2 Al1 Cl1 108.45(3)
Cl3 Al1 Cl1 108.68(3)
Cl3 Al1 Cl2 111.30(3)
Cl3 Al1 Cl4 112.11(3)
Cl4 Al1 Cl1 105.47(3)
Cl4 Al1 Cl2 110.58(3)
Si2 O1 Si1 138.90(7)
Si1 N1 Bi1 121.62(6)
C1 N1 Bi1 108.61(9)
C1 N1 Si1 129.70(9)
Si2 N2 Bi1 120.23(6)
C17 N2 Bi1 111.52(9)
C17 N2 Si2 127.20(10)
C2 C1 N1 118.61(12)
C6 C1 N1 120.85(13)
C6 C1 C2 120.39(13)
C1 C2 C7 122.25(13)
C3 C2 C1 118.72(13)
C3 C2 C7 119.03(13)
C2 C3 H3 119.5
C4 C3 C2 121.08(14)
C4 C3 H3 119.5
C3 C4 H4 120.1
C5 C4 C3 119.80(14)
C5 C4 H4 120.1
C4 C5 H5 119.2
C4 C5 C6 121.50(14)
C6 C5 H5 119.2
C1 C6 C10 122.67(13)
C5 C6 C1 118.40(13)
C5 C6 C10 118.91(13)
C2 C7 H7 107.7
C2 C7 C8 111.70(13)
C2 C7 C9 111.67(13)
C8 C7 H7 107.7
C8 C7 C9 110.17(13)
C9 C7 H7 107.7
C7 C8 H8A 109.5
C7 C8 H8B 109.5
C7 C8 H8C 109.5
H8A C8 H8B 109.5
H8A C8 H8C 109.5
H8B C8 H8C 109.5
C7 C9 H9A 109.5
C7 C9 H9B 109.5
C7 C9 H9C 109.5
H9A C9 H9B 109.5
H9A C9 H9C 109.5
H9B C9 H9C 109.5
C6 C10 H10 108.0
C6 C10 C11 111.25(14)
C6 C10 C12 111.41(13)
C11 C10 H10 108.0
C11 C10 C12 110.18(14)
C12 C10 H10 108.0
C10 C11 H11A 109.5
C10 C11 H11B 109.5
C10 C11 H11C 109.5
H11A C11 H11B 109.5
H11A C11 H11C 109.5
H11B C11 H11C 109.5
C10 C12 H12A 109.5
C10 C12 H12B 109.5
C10 C12 H12C 109.5
H12A C12 H12B 109.5
H12A C12 H12C 109.5
H12B C12 H12C 109.5
Si1 C13 H13A 109.5
Si1 C13 H13B 109.5
Si1 C13 H13C 109.5
H13A C13 H13B 109.5
H13A C13 H13C 109.5
H13B C13 H13C 109.5
Si1 C14 H14A 109.5
Si1 C14 H14B 109.5
Si1 C14 H14C 109.5
H14A C14 H14B 109.5
H14A C14 H14C 109.5
H14B C14 H14C 109.5
Si2 C15 H15A 109.5
Si2 C15 H15B 109.5
Si2 C15 H15C 109.5
H15A C15 H15B 109.5
H15A C15 H15C 109.5
H15B C15 H15C 109.5
Si2 C16 H16A 109.5
Si2 C16 H16B 109.5
Si2 C16 H16C 109.5
H16A C16 H16B 109.5
H16A C16 H16C 109.5
H16B C16 H16C 109.5
C18 C17 N2 120.17(13)
C18 C17 C22 120.04(13)
C22 C17 N2 119.69(13)
C17 C18 C23 123.70(13)
C19 C18 C17 118.66(14)
C19 C18 C23 117.63(14)
C18 C19 H19 119.2
C20 C19 C18 121.55(15)
C20 C19 H19 119.2
C19 C20 H20 120.2
C19 C20 C21 119.53(15)
C21 C20 H20 120.2
C20 C21 H21 119.3
C20 C21 C22 121.40(15)
C22 C21 H21 119.3
C17 C22 C26 122.65(13)
C21 C22 C17 118.67(14)
C21 C22 C26 118.45(14)
C18 C23 H23 108.2
C18 C23 C24 111.52(14)
C18 C23 C25 110.18(14)
C24 C23 H23 108.2
C24 C23 C25 110.31(15)
C25 C23 H23 108.2
C23 C24 H24A 109.5
C23 C24 H24B 109.5
C23 C24 H24C 109.5
H24A C24 H24B 109.5
H24A C24 H24C 109.5
H24B C24 H24C 109.5
C23 C25 H25A 109.5
C23 C25 H25B 109.5
C23 C25 H25C 109.5
H25A C25 H25B 109.5
H25A C25 H25C 109.5
H25B C25 H25C 109.5
C22 C26 H26 108.3
C22 C26 C27 114.22(13)
C22 C26 C28 108.45(13)
C27 C26 H26 108.3
C27 C26 C28 109.22(14)
C28 C26 H26 108.3
C26 C27 H27A 109.5
C26 C27 H27B 109.5
C26 C27 H27C 109.5
H27A C27 H27B 109.5
H27A C27 H27C 109.5
H27B C27 H27C 109.5
C26 C28 H28A 109.5
C26 C28 H28B 109.5
C26 C28 H28C 109.5
H28A C28 H28B 109.5
H28A C28 H28C 109.5
H28B C28 H28C 109.5
C30 C29 C34 118.02(18)
C30 C29 C35 122.3(2)
C34 C29 C35 119.7(2)
C29 C30 H30 119.6
C29 C30 C31 120.78(18)
C31 C30 H30 119.6
C30 C31 H31 119.6
C32 C31 C30 120.76(18)
C32 C31 H31 119.6
C31 C32 H32 120.3
C31 C32 C33 119.44(19)
C33 C32 H32 120.3
C32 C33 H33 120.0
C32 C33 C34 119.95(19)
C34 C33 H33 120.0
C29 C34 H34 119.5
C33 C34 C29 121.01(18)
C33 C34 H34 119.5
C29 C35 H35A 109.5
C29 C35 H35B 109.5
C29 C35 H35C 109.5
H35A C35 H35B 109.5
H35A C35 H35C 109.5
H35B C35 H35C 109.5

loop_
_geom_bond_atom_site_label_1
_geom_bond_atom_site_label_2
_geom_bond_distance
Bi1 Cl1 3.0708(4)
Bi1 N1 2.1136(12)
Bi1 N2 2.1111(12)
Cl1 Al1 2.1900(6)
Cl2 Al1 2.1290(6)
Cl3 Al1 2.1134(7)
Cl4 Al1 2.1214(6)
Si1 O1 1.6405(11)
Si1 N1 1.7499(13)
Si1 C13 1.8452(16)
Si1 C14 1.8585(16)
Si2 O1 1.6382(11)
Si2 N2 1.7632(13)
Si2 C15 1.8433(16)
Si2 C16 1.8557(16)
N1 C1 1.4458(18)
N2 C17 1.4515(18)
C1 C2 1.416(2)
C1 C6 1.414(2)
C2 C3 1.396(2)
C2 C7 1.520(2)
C3 H3 0.9300
C3 C4 1.389(2)
C4 H4 0.9300
C4 C5 1.381(2)
C5 H5 0.9300
C5 C6 1.400(2)
C6 C10 1.515(2)
C7 H7 0.9800
C7 C8 1.528(2)
C7 C9 1.535(2)
C8 H8A 0.9600
C8 H8B 0.9600
C8 H8C 0.9600
C9 H9A 0.9600
C9 H9B 0.9600
C9 H9C 0.9600
C10 H10 0.9800
C10 C11 1.532(2)
C10 C12 1.535(2)
C11 H11A 0.9600
C11 H11B 0.9600
C11 H11C 0.9600
C12 H12A 0.9600
C12 H12B 0.9600
C12 H12C 0.9600
C13 H13A 0.9600
C13 H13B 0.9600
C13 H13C 0.9600
C14 H14A 0.9600
C14 H14B 0.9600
C14 H14C 0.9600
C15 H15A 0.9600
C15 H15B 0.9600
C15 H15C 0.9600
C16 H16A 0.9600
C16 H16B 0.9600
C16 H16C 0.9600
C17 C18 1.411(2)
C17 C22 1.418(2)
C18 C19 1.400(2)
C18 C23 1.520(2)
C19 H19 0.9300
C19 C20 1.381(2)
C20 H20 0.9300
C20 C21 1.385(2)
C21 H21 0.9300
C21 C22 1.397(2)
C22 C26 1.516(2)
C23 H23 0.9800
C23 C24 1.535(2)
C23 C25 1.539(3)
C24 H24A 0.9600
C24 H24B 0.9600
C24 H24C 0.9600
C25 H25A 0.9600
C25 H25B 0.9600
C25 H25C 0.9600
C26 H26 0.9800
C26 C27 1.531(2)
C26 C28 1.537(2)
C27 H27A 0.9600
C27 H27B 0.9600
C27 H27C 0.9600
C28 H28A 0.9600
C28 H28B 0.9600
C28 H28C 0.9600
C29 C30 1.380(3)
C29 C34 1.394(3)
C29 C35 1.505(3)
C30 H30 0.9300
C30 C31 1.384(3)
C31 H31 0.9300
C31 C32 1.374(3)
C32 H32 0.9300
C32 C33 1.376(3)
C33 H33 0.9300
C33 C34 1.387(3)
C34 H34 0.9300
C35 H35A 0.9600
C35 H35B 0.9600
C35 H35C 0.9600

loop_
_geom_torsion_atom_site_label_1
_geom_torsion_atom_site_label_2
_geom_torsion_atom_site_label_3
_geom_torsion_atom_site_label_4
_geom_torsion
Bi1 N1 C1 C2 89.50(13)
Bi1 N1 C1 C6 -86.02(13)
Bi1 N2 C17 C18 71.41(15)
Bi1 N2 C17 C22 -104.99(13)
Si1 N1 C1 C2 -93.73(15)
Si1 N1 C1 C6 90.75(16)
Si2 N2 C17 C18 -96.72(16)
Si2 N2 C17 C22 86.88(16)
O1 Si1 N1 Bi1 -19.40(9)
O1 Si1 N1 C1 164.20(12)
O1 Si2 N2 Bi1 -14.11(8)
O1 Si2 N2 C17 153.09(12)
N1 Si1 O1 Si2 -50.52(12)
N1 C1 C2 C3 -171.76(13)
N1 C1 C2 C7 8.8(2)
N1 C1 C6 C5 172.39(13)
N1 C1 C6 C10 -6.0(2)
N2 Si2 O1 Si1 69.45(12)
N2 C17 C18 C19 -172.81(14)
N2 C17 C18 C23 6.9(2)
N2 C17 C22 C21 172.47(14)
N2 C17 C22 C26 -13.1(2)
C1 C2 C3 C4 -1.7(2)
C1 C2 C7 C8 -110.79(16)
C1 C2 C7 C9 125.32(15)
C1 C6 C10 C11 116.45(16)
C1 C6 C10 C12 -120.19(16)
C2 C1 C6 C5 -3.1(2)
C2 C1 C6 C10 178.57(13)
C2 C3 C4 C5 -1.1(2)
C3 C2 C7 C8 69.77(17)
C3 C2 C7 C9 -54.12(18)
C3 C4 C5 C6 1.8(2)
C4 C5 C6 C1 0.2(2)
C4 C5 C6 C10 178.66(14)
C5 C6 C10 C11 -61.92(18)
C5 C6 C10 C12 61.45(19)
C6 C1 C2 C3 3.8(2)
C6 C1 C2 C7 -175.65(13)
C7 C2 C3 C4 177.74(13)
C13 Si1 O1 Si2 -171.98(11)
C13 Si1 N1 Bi1 96.92(9)
C13 Si1 N1 C1 -79.49(14)
C14 Si1 O1 Si2 68.09(13)
C14 Si1 N1 Bi1 -139.88(8)
C14 Si1 N1 C1 43.72(14)
C15 Si2 O1 Si1 -173.69(11)
C15 Si2 N2 Bi1 -132.45(8)
C15 Si2 N2 C17 34.75(14)
C16 Si2 O1 Si1 -51.70(13)
C16 Si2 N2 Bi1 102.59(8)
C16 Si2 N2 C17 -90.20(13)
C17 C18 C19 C20 -0.5(3)
C17 C18 C23 C24 120.37(17)
C17 C18 C23 C25 -116.78(17)
C17 C22 C26 C27 137.45(15)
C17 C22 C26 C28 -100.51(17)
C18 C17 C22 C21 -3.9(2)
C18 C17 C22 C26 170.47(14)
C18 C19 C20 C21 -2.2(3)
C19 C18 C23 C24 -59.9(2)
C19 C18 C23 C25 62.97(19)
C19 C20 C21 C22 1.8(3)
C20 C21 C22 C17 1.2(2)
C20 C21 C22 C26 -173.43(16)
C21 C22 C26 C27 -48.1(2)
C21 C22 C26 C28 73.91(18)
C22 C17 C18 C19 3.6(2)
C22 C17 C18 C23 -176.67(15)
C23 C18 C19 C20 179.74(16)
C29 C30 C31 C32 -1.7(3)
C30 C29 C34 C33 -1.7(3)
C30 C31 C32 C33 0.2(3)
C31 C32 C33 C34 0.5(3)
C32 C33 C34 C29 0.2(3)
C34 C29 C30 C31 2.4(3)
C35 C29 C30 C31 -176.78(18)
C35 C29 C34 C33 177.52(19)
